data_1516080
loop_
_publ_author_name
'Kashinath, K.'
'Vasudevan, N.'
'Reddy, D. Srinivasa'

_publ_section_title
;
 Studies toward the synthesis of potent anti-inflammatory peptides
 solomonamides A and B: synthesis of a macrocyclic skeleton and key fragment
 4-amino-6-(2'-amino-4'-hydroxyphenyl)-3-hydroxy-2-methyl-6-oxohexanoic
 acid (AHMOA)
;
_journal_coden_ASTM ORLEF7
_journal_issue 24
_journal_name_full 'Organic Letters'
_journal_page_first 6222
_journal_page_last 6225
_journal_paper_doi 10.1021/ol303149k
_journal_volume 14
_journal_year 2012
_chemical_formula_moiety '3(C15 H29 N O3 Si), C15 H27 N O3 Si'
_chemical_formula_sum 'C15 H29 N O3 Si'
_chemical_formula_weight 299.48
_space_group_IT_number 1
_symmetry_cell_setting orthorhombic
_symmetry_space_group_name_Hall 'P 1'
_symmetry_space_group_name_H-M 'P 1'
_atom_sites_solution_hydrogens geom
_atom_sites_solution_primary direct
_atom_sites_solution_secondary difmap
_audit_creation_method SHELXL-97
_cell_angle_alpha 90.00
_cell_angle_beta 90.00
_cell_angle_gamma 90.00
_cell_formula_units_Z 4
_cell_length_a 6.8088(5)
_cell_length_b 8.1381(6)
_cell_length_c 32.921(2)
_cell_measurement_reflns_used 9901
_cell_measurement_temperature 293(2)
_cell_measurement_theta_max 29.2
_cell_measurement_theta_min 3.71
_cell_volume 1824.2(2)
_computing_cell_refinement 'Bruker SMART'
_computing_data_collection 'Bruker SMART'
_computing_data_reduction 'Bruker SAINT'
_computing_molecular_graphics 'Bruker SHELXTL'
_computing_structure_refinement 'Bruker SHELXTL'
_computing_structure_solution 'Bruker SHELXTL'
_diffrn_ambient_temperature 293(2)
_diffrn_measured_fraction_theta_full 0.997
_diffrn_measured_fraction_theta_max 0.997
_diffrn_radiation_monochromator graphite
_diffrn_radiation_source 'fine-focus sealed tube'
_diffrn_radiation_type MoK\a
_diffrn_radiation_wavelength 0.71073
_diffrn_reflns_av_R_equivalents 0.0269
_diffrn_reflns_av_sigmaI/netI 0.0525
_diffrn_reflns_limit_h_max 9
_diffrn_reflns_limit_h_min -8
_diffrn_reflns_limit_k_max 11
_diffrn_reflns_limit_k_min -9
_diffrn_reflns_limit_l_max 45
_diffrn_reflns_limit_l_min -42
_diffrn_reflns_number 9901
_diffrn_reflns_theta_full 29.20
_diffrn_reflns_theta_max 29.20
_diffrn_reflns_theta_min 2.99
_exptl_absorpt_coefficient_mu 0.135
_exptl_absorpt_correction_T_max 0.9877
_exptl_absorpt_correction_T_min 0.9746
_exptl_absorpt_correction_type multi-scan
_exptl_absorpt_process_details 'Blessing, Acta Cryst. (1995) A51 33-58'
_exptl_crystal_colour colourless
_exptl_crystal_density_diffrn 1.089
_exptl_crystal_density_method 'not measured'
_exptl_crystal_description Plate
_exptl_crystal_F_000 654.0
_exptl_crystal_size_max 0.49
_exptl_crystal_size_mid 0.16
_exptl_crystal_size_min 0.10
_refine_diff_density_max 0.278
_refine_diff_density_min -0.208
_refine_diff_density_rms 0.039
_refine_ls_abs_structure_details 'Flack H D (1983), Acta Cryst. A39, 876-881'
_refine_ls_abs_structure_Flack 0.0(2)
_refine_ls_extinction_method none
_refine_ls_goodness_of_fit_ref 1.081
_refine_ls_hydrogen_treatment constr
_refine_ls_matrix_type full
_refine_ls_number_parameters 745
_refine_ls_number_reflns 5826
_refine_ls_number_restraints 3
_refine_ls_restrained_S_all 1.080
_refine_ls_R_factor_all 0.0819
_refine_ls_R_factor_gt 0.0645
_refine_ls_shift/su_max 0.003
_refine_ls_shift/su_mean 0.000
_refine_ls_structure_factor_coef Fsqd
_refine_ls_weighting_details 'calc w=1/[\s^2^(Fo^2^)+(0.0872P)^2^+0.8308P] where P=(Fo^2^+2Fc^2^)/3'
_refine_ls_weighting_scheme calc
_refine_ls_wR_factor_gt 0.1756
_refine_ls_wR_factor_ref 0.1968
_reflns_number_gt 4446
_reflns_number_total 9901
_reflns_threshold_expression >2sigma(I)
_cod_duplicate_entry 1508808
_cod_data_source_file ol303149k_si_002.cif
_cod_data_source_block 1
_cod_depositor_comments
;
The following automatic conversions were performed:

'_symmetry_cell_setting' value 'Orthorhombic' changed to
'orthorhombic' according to
/usr/data/users/saulius/automatic-downloads/retrospective/ACS/lib/dictionaries/cif_core.dic
dictionary named 'cif_core.dic' version 2.4.2 from 2011-04-26.

Automatic conversion script
Id: cif_fix_values 2281 2013-09-26 08:29:07Z andrius 

 Updated bibliographic information.

 Antanas Vaitkus,
 2019-09-22

 Marked entry as a duplicate of entry 1508808.

 Antanas Vaitkus,
 2019-09-22
;
_cod_original_sg_symbol_H-M P1
_cod_database_code 1516080

loop_
_symmetry_equiv_pos_as_xyz
'x, y, z'

loop_
_atom_site_label
_atom_site_type_symbol
_atom_site_fract_x
_atom_site_fract_y
_atom_site_fract_z
_atom_site_U_iso_or_equiv
_atom_site_adp_type
_atom_site_occupancy
_atom_site_symmetry_multiplicity
_atom_site_calc_flag
_atom_site_refinement_flags
C1 C -0.2018(16) 0.3067(14) 0.2288(3) 0.084(3) Uani 1 1 d .
H1A H -0.1389 0.4001 0.2167 0.127 Uiso 1 1 calc R
H1B H -0.2507 0.2356 0.2079 0.127 Uiso 1 1 calc R
H1C H -0.1086 0.2480 0.2452 0.127 Uiso 1 1 calc R
C2 C 0.768(2) 0.3326(16) 0.5272(4) 0.119(5) Uani 1 1 d .
H2A H 0.9089 0.3284 0.5268 0.178 Uiso 1 1 calc R
H2B H 0.7255 0.4129 0.5466 0.178 Uiso 1 1 calc R
H2C H 0.7207 0.3623 0.5007 0.178 Uiso 1 1 calc R
C3 C 1.564(2) -0.313(2) 0.9100(5) 0.141(6) Uani 1 1 d .
H3A H 1.6388 -0.2508 0.9279 0.170 Uiso 1 1 calc R
H3B H 1.6185 -0.4059 0.8978 0.170 Uiso 1 1 calc R
C4 C 0.135(3) 0.8324(17) 0.6425(5) 0.136(6) Uani 1 1 d .
H4A H -0.0042 0.8255 0.6462 0.204 Uiso 1 1 calc R
H4B H 0.1641 0.9056 0.6204 0.204 Uiso 1 1 calc R
H4C H 0.1950 0.8732 0.6669 0.204 Uiso 1 1 calc R
C6 C 0.8275(11) 0.6006(9) 0.8253(3) 0.054(2) Uani 1 1 d .
C9 C 0.5821(10) 0.6594(9) 0.7779(2) 0.0469(17) Uani 1 1 d .
H9 H 0.6129 0.6323 0.7496 0.056 Uiso 1 1 calc R
C11 C 1.0813(10) 0.1209(9) 0.8943(2) 0.0502(18) Uani 1 1 d .
H11 H 1.1121 0.1476 0.9226 0.060 Uiso 1 1 calc R
C16 C 1.3253(11) 0.1829(9) 0.8478(3) 0.0537(19) Uani 1 1 d .
C17 C 0.3206(10) 0.1614(9) 0.3943(2) 0.0453(17) Uani 1 1 d .
H17 H 0.2889 0.1348 0.4226 0.054 Uiso 1 1 calc R
C21 C -0.1768(10) 0.6197(9) 0.2783(2) 0.0480(17) Uani 1 1 d .
H21 H -0.2069 0.6452 0.2499 0.058 Uiso 1 1 calc R
C23 C 0.0765(11) 0.0977(10) 0.3475(3) 0.0510(19) Uani 1 1 d .
C24 C 0.7497(12) 0.2298(13) 0.9162(2) 0.064(2) Uani 1 1 d .
H24A H 0.8050 0.3393 0.9139 0.077 Uiso 1 1 calc R
H24B H 0.6124 0.2346 0.9085 0.077 Uiso 1 1 calc R
C25 C 1.1900(10) -0.0346(8) 0.8823(2) 0.0427(16) Uani 1 1 d .
H25 H 1.1035 -0.1039 0.8657 0.051 Uiso 1 1 calc R
C26 C 0.0433(10) 0.6161(11) 0.2836(2) 0.060(2) Uani 1 1 d .
H26A H 0.0743 0.6436 0.3116 0.072 Uiso 1 1 calc R
H26B H 0.0897 0.5052 0.2787 0.072 Uiso 1 1 calc R
C27 C 0.2099(10) 0.3153(9) 0.3818(2) 0.0490(18) Uani 1 1 d .
H27 H 0.2957 0.3844 0.3651 0.059 Uiso 1 1 calc R
C28 C 0.1857(16) 0.6187(13) 0.1331(3) 0.072(3) Uani 1 1 d .
C29 C -0.2887(10) 0.4638(9) 0.2905(2) 0.0454(17) Uani 1 1 d .
H29 H -0.2034 0.3942 0.3072 0.054 Uiso 1 1 calc R
C30 C 0.1301(11) 0.4165(10) 0.4169(2) 0.0552(19) Uani 1 1 d .
H30 H 0.0481 0.3433 0.4333 0.066 Uiso 1 1 calc R
C31 C 0.2165(16) 0.6630(13) 0.6330(3) 0.073(3) Uani 1 1 d .
C32 C 0.8579(10) 0.1133(11) 0.8891(2) 0.057(2) Uani 1 1 d .
H32A H 0.8256 0.1381 0.8611 0.069 Uiso 1 1 calc R
H32B H 0.8137 0.0023 0.8947 0.069 Uiso 1 1 calc R
C33 C 0.2508(12) 0.5524(12) 0.7558(2) 0.062(2) Uani 1 1 d .
H33A H 0.3065 0.4432 0.7584 0.075 Uiso 1 1 calc R
H33B H 0.1133 0.5473 0.7635 0.075 Uiso 1 1 calc R
C34 C 0.6923(10) 0.8157(9) 0.7902(2) 0.0467(17) Uani 1 1 d .
H34 H 0.6057 0.8850 0.8067 0.056 Uiso 1 1 calc R
C35 C 0.5422(10) 0.1672(10) 0.3892(2) 0.0540(18) Uani 1 1 d .
H35A H 0.5743 0.1430 0.3611 0.065 Uiso 1 1 calc R
H35B H 0.5874 0.2779 0.3949 0.065 Uiso 1 1 calc R
C36 C 0.3586(11) 0.6706(11) 0.7832(2) 0.058(2) Uani 1 1 d .
H36A H 0.3252 0.6471 0.8112 0.069 Uiso 1 1 calc R
H36B H 0.3161 0.7817 0.7772 0.069 Uiso 1 1 calc R
C37 C 0.7147(16) 0.1189(15) 1.0388(3) 0.083(3) Uani 1 1 d .
C38 C 0.6504(12) 0.0496(12) 0.4161(2) 0.061(2) Uani 1 1 d .
H38A H 0.5927 -0.0591 0.4142 0.073 Uiso 1 1 calc R
H38B H 0.7870 0.0427 0.4079 0.073 Uiso 1 1 calc R
C39 C -0.3687(13) 0.3633(11) 0.2549(3) 0.065(2) Uani 1 1 d .
H39 H -0.4516 0.4358 0.2384 0.078 Uiso 1 1 calc R
C40 C -0.4231(10) 0.6834(10) 0.3245(2) 0.0499(18) Uani 1 1 d .
C41 C 0.7717(12) 0.9167(10) 0.7545(3) 0.058(2) Uani 1 1 d .
H41 H 0.8548 0.8451 0.7379 0.069 Uiso 1 1 calc R
C42 C 1.2732(11) -0.1358(10) 0.9170(2) 0.0533(19) Uani 1 1 d .
H42 H 1.3575 -0.0635 0.9333 0.064 Uiso 1 1 calc R
C43 C 0.4936(14) 0.8054(18) 0.1830(4) 0.101(4) Uani 1 1 d .
H43A H 0.5136 0.8519 0.2095 0.152 Uiso 1 1 calc R
H43B H 0.5398 0.8809 0.1627 0.152 Uiso 1 1 calc R
H43C H 0.5650 0.7041 0.1809 0.152 Uiso 1 1 calc R
C44 C 0.6871(16) 0.1649(13) 0.5388(3) 0.077(3) Uani 1 1 d .
C45 C 0.4106(15) 0.3105(18) 0.9890(4) 0.100(4) Uani 1 1 d .
H45A H 0.3959 0.4143 0.9755 0.149 Uiso 1 1 calc R
H45B H 0.3454 0.3146 1.0149 0.149 Uiso 1 1 calc R
H45C H 0.3535 0.2253 0.9727 0.149 Uiso 1 1 calc R
C46 C 1.3956(17) -0.2740(12) 0.9024(3) 0.081(3) Uani 1 1 d .
H46 H 1.3321 -0.3434 0.8842 0.097 Uiso 1 1 calc R
C47 C 1.1073(16) -0.1981(12) 0.9449(3) 0.089(3) Uani 1 1 d .
H47A H 1.0202 -0.1090 0.9512 0.134 Uiso 1 1 calc R
H47B H 1.1627 -0.2409 0.9695 0.134 Uiso 1 1 calc R
H47C H 1.0355 -0.2834 0.9312 0.134 Uiso 1 1 calc R
C48 C 0.1517(12) 0.7323(12) 0.2560(2) 0.062(2) Uani 1 1 d .
H48A H 0.0951 0.8414 0.2579 0.074 Uiso 1 1 calc R
H48B H 0.2886 0.7387 0.2639 0.074 Uiso 1 1 calc R
C49 C 0.9943(14) -0.0275(18) 0.4887(4) 0.109(4) Uani 1 1 d .
H49A H 1.0080 -0.1236 0.4721 0.163 Uiso 1 1 calc R
H49B H 1.0568 -0.0461 0.5145 0.163 Uiso 1 1 calc R
H49C H 1.0550 0.0645 0.4755 0.163 Uiso 1 1 calc R
C50 C -0.4939(17) 0.2239(13) 0.2696(3) 0.079(3) Uani 1 1 d .
H50 H -0.4345 0.1539 0.2883 0.095 Uiso 1 1 calc R
C51 C 0.0044(17) 0.5516(12) 0.4031(3) 0.082(3) Uani 1 1 d .
H51 H 0.0623 0.6200 0.3839 0.099 Uiso 1 1 calc R
C52 C 0.599(2) -0.1823(15) 0.5068(5) 0.113(5) Uani 1 1 d .
H52A H 0.4763 -0.1611 0.5201 0.169 Uiso 1 1 calc R
H52B H 0.6796 -0.2503 0.5239 0.169 Uiso 1 1 calc R
H52C H 0.5758 -0.2377 0.4816 0.169 Uiso 1 1 calc R
C53 C 0.4615(19) 0.181(2) 0.5463(4) 0.122(5) Uani 1 1 d .
H53A H 0.4016 0.2346 0.5234 0.183 Uiso 1 1 calc R
H53B H 0.4391 0.2457 0.5703 0.183 Uiso 1 1 calc R
H53C H 0.4052 0.0742 0.5498 0.183 Uiso 1 1 calc R
C54 C -0.035(2) 0.600(2) 0.1261(5) 0.135(6) Uani 1 1 d .
H54A H -0.0950 0.5534 0.1498 0.203 Uiso 1 1 calc R
H54B H -0.0571 0.5288 0.1032 0.203 Uiso 1 1 calc R
H54C H -0.0917 0.7057 0.1207 0.203 Uiso 1 1 calc R
C55 C 0.6070(16) 0.9802(15) 0.7284(4) 0.100(4) Uani 1 1 d .
H55A H 0.5260 0.8900 0.7198 0.149 Uiso 1 1 calc R
H55B H 0.6606 1.0343 0.7050 0.149 Uiso 1 1 calc R
H55C H 0.5293 1.0567 0.7437 0.149 Uiso 1 1 calc R
C56 C 0.622(2) 0.1803(19) 1.0787(3) 0.119(5) Uani 1 1 d .
H56A H 0.6402 0.2970 1.0809 0.178 Uiso 1 1 calc R
H56B H 0.6847 0.1269 1.1013 0.178 Uiso 1 1 calc R
H56C H 0.4845 0.1553 1.0788 0.178 Uiso 1 1 calc R
C57 C 0.8935(18) 1.0578(12) 0.7689(3) 0.083(3) Uani 1 1 d .
H57 H 0.8291 1.1293 0.7865 0.099 Uiso 1 1 calc R
C58 C 0.305(2) 0.3200(14) 0.6665(4) 0.106(4) Uani 1 1 d .
H58A H 0.4444 0.3381 0.6675 0.159 Uiso 1 1 calc R
H58B H 0.2699 0.2771 0.6403 0.159 Uiso 1 1 calc R
H58C H 0.2685 0.2427 0.6872 0.159 Uiso 1 1 calc R
C59 C 0.271(3) 0.4474(17) 0.1454(5) 0.142(6) Uani 1 1 d .
H59A H 0.4081 0.4585 0.1518 0.213 Uiso 1 1 calc R
H59B H 0.2557 0.3719 0.1232 0.213 Uiso 1 1 calc R
H59C H 0.2021 0.4065 0.1687 0.213 Uiso 1 1 calc R
C60 C 0.2945(16) 0.4791(15) 0.4443(3) 0.089(3) Uani 1 1 d .
H60A H 0.3653 0.3875 0.4553 0.133 Uiso 1 1 calc R
H60B H 0.2393 0.5428 0.4660 0.133 Uiso 1 1 calc R
H60C H 0.3824 0.5466 0.4287 0.133 Uiso 1 1 calc R
C61 C 0.633(3) -0.0503(16) 1.0270(5) 0.132(5) Uani 1 1 d .
H61A H 0.4918 -0.0455 1.0262 0.198 Uiso 1 1 calc R
H61B H 0.6734 -0.1304 1.0467 0.198 Uiso 1 1 calc R
H61C H 0.6815 -0.0807 1.0007 0.198 Uiso 1 1 calc R
C62 C -0.159(2) 0.589(2) 0.4122(5) 0.148(7) Uani 1 1 d .
H62A H -0.2278 0.5276 0.4312 0.178 Uiso 1 1 calc R
H62B H -0.2174 0.6806 0.4002 0.178 Uiso 1 1 calc R
C65 C -0.666(2) 0.188(2) 0.2604(5) 0.145(7) Uani 1 1 d .
C66 C 0.123(2) 0.6007(19) 0.5933(4) 0.117(5) Uani 1 1 d .
H66A H 0.1895 0.5031 0.5844 0.175 Uiso 1 1 calc R
H66B H 0.1339 0.6839 0.5727 0.175 Uiso 1 1 calc R
H66C H -0.0133 0.5763 0.5979 0.175 Uiso 1 1 calc R
C67 C 0.781(2) 0.1084(19) 0.5784(4) 0.116(5) Uani 1 1 d .
H67A H 0.7917 -0.0092 0.5784 0.174 Uiso 1 1 calc R
H67B H 0.7013 0.1429 0.6009 0.174 Uiso 1 1 calc R
H67C H 0.9096 0.1560 0.5808 0.174 Uiso 1 1 calc R
C68 C 1.061(2) 1.0947(19) 0.7616(5) 0.139(6) Uani 1 1 d .
H68A H 1.1363 1.0295 0.7443 0.167 Uiso 1 1 calc R
H68B H 1.1161 1.1882 0.7732 0.167 Uiso 1 1 calc R
C70 C 0.1027(19) 0.9649(13) 0.1669(4) 0.098(4) Uani 1 1 d .
H70A H -0.0352 0.9466 0.1629 0.147 Uiso 1 1 calc R
H70B H 0.1568 1.0174 0.1433 0.147 Uiso 1 1 calc R
H70C H 0.1218 1.0339 0.1902 0.147 Uiso 1 1 calc R
C71 C -0.0902(14) 0.4687(19) 0.6836(4) 0.103(4) Uani 1 1 d .
H71A H -0.1021 0.3799 0.7026 0.155 Uiso 1 1 calc R
H71B H -0.1498 0.4378 0.6583 0.155 Uiso 1 1 calc R
H71C H -0.1552 0.5642 0.6942 0.155 Uiso 1 1 calc R
C72 C 0.432(2) 0.690(2) 0.6250(4) 0.122(5) Uani 1 1 d .
H72A H 0.4972 0.7156 0.6501 0.184 Uiso 1 1 calc R
H72B H 0.4480 0.7795 0.6063 0.184 Uiso 1 1 calc R
H72C H 0.4878 0.5921 0.6136 0.184 Uiso 1 1 calc R
C73 C 0.941(2) 0.100(2) 1.0460(5) 0.134(6) Uani 1 1 d .
H73A H 1.0023 0.0618 1.0215 0.201 Uiso 1 1 calc R
H73B H 0.9638 0.0231 1.0675 0.201 Uiso 1 1 calc R
H73C H 0.9955 0.2051 1.0533 0.201 Uiso 1 1 calc R
C74 C 0.284(2) 0.679(2) 0.0939(4) 0.132(6) Uani 1 1 d .
H74A H 0.2297 0.7829 0.0862 0.198 Uiso 1 1 calc R
H74B H 0.2614 0.6003 0.0726 0.198 Uiso 1 1 calc R
H74C H 0.4229 0.6901 0.0982 0.198 Uiso 1 1 calc R
C75 C 0.8028(18) 0.4655(13) 1.0062(4) 0.098(4) Uani 1 1 d .
H75A H 0.9392 0.4454 1.0117 0.147 Uiso 1 1 calc R
H75B H 0.7440 0.5195 1.0291 0.147 Uiso 1 1 calc R
H75C H 0.7910 0.5342 0.9826 0.147 Uiso 1 1 calc R
N10 N 0.6717(10) 0.5417(8) 0.8041(3) 0.065(2) Uani 1 1 d .
H10 H 0.6306 0.4421 0.8063 0.077 Uiso 1 1 calc R
N13 N -0.2712(9) 0.7395(8) 0.3040(2) 0.0586(18) Uani 1 1 d .
H13 H -0.2315 0.8396 0.3057 0.070 Uiso 1 1 calc R
N19 N 1.1720(9) 0.2414(7) 0.8680(2) 0.0562(17) Uani 1 1 d .
H19 H 1.1306 0.3408 0.8656 0.067 Uiso 1 1 calc R
N22 N 0.2318(10) 0.0398(9) 0.3677(2) 0.0615(19) Uani 1 1 d .
H22 H 0.2748 -0.0591 0.3652 0.074 Uiso 1 1 calc R
O1 O 1.3550(7) 0.0224(6) 0.85736(18) 0.0566(14) Uani 1 1 d .
O2 O 0.8554(8) 0.7599(6) 0.81493(17) 0.0558(14) Uani 1 1 d .
O3 O -0.4513(7) 0.5216(6) 0.31483(17) 0.0552(13) Uani 1 1 d .
O4 O 0.0495(8) 0.2589(7) 0.35766(17) 0.0560(13) Uani 1 1 d .
O5 O 0.7676(8) 0.1728(8) 0.95660(17) 0.0696(17) Uani 1 1 d .
O7 O 0.9346(8) 0.5294(8) 0.8479(2) 0.0759(18) Uani 1 1 d .
O8 O 0.1362(9) 0.6725(8) 0.21501(18) 0.0727(18) Uani 1 1 d .
O12 O 1.4362(8) 0.2542(8) 0.8246(2) 0.0727(17) Uani 1 1 d .
O14 O 0.2689(9) 0.6084(8) 0.71536(17) 0.0710(17) Uani 1 1 d .
O15 O -0.5307(8) 0.7519(8) 0.3479(2) 0.0730(17) Uani 1 1 d .
O18 O 0.6357(8) 0.1102(8) 0.45707(17) 0.0678(17) Uani 1 1 d .
O20 O -0.0328(9) 0.0274(8) 0.3241(2) 0.0678(16) Uani 1 1 d .
Si1 Si 0.7284(3) 0.0166(3) 0.49691(7) 0.0602(6) Uani 1 1 d .
Si2 Si 0.6757(3) 0.2670(3) 0.99687(7) 0.0601(6) Uani 1 1 d .
Si3 Si 0.2274(3) 0.7656(3) 0.17515(7) 0.0584(6) Uani 1 1 d .
Si4 Si 0.1760(3) 0.5160(3) 0.67512(7) 0.0592(6) Uani 1 1 d .

loop_
_atom_site_aniso_label
_atom_site_aniso_U_11
_atom_site_aniso_U_22
_atom_site_aniso_U_33
_atom_site_aniso_U_23
_atom_site_aniso_U_13
_atom_site_aniso_U_12
C1 0.100(7) 0.079(7) 0.075(6) -0.032(6) 0.024(6) -0.007(6)
C2 0.201(15) 0.078(8) 0.077(8) -0.017(8) -0.033(9) -0.010(9)
C3 0.134(11) 0.143(12) 0.148(13) 0.075(11) 0.053(10) 0.077(9)
C4 0.216(16) 0.093(9) 0.100(10) -0.002(8) -0.051(11) 0.039(10)
C6 0.050(4) 0.051(4) 0.060(4) 0.016(4) 0.007(4) 0.005(3)
C9 0.050(4) 0.044(4) 0.047(4) 0.002(3) 0.003(3) -0.006(3)
C11 0.046(4) 0.055(4) 0.049(4) 0.002(4) 0.000(3) 0.005(3)
C16 0.049(4) 0.052(4) 0.060(5) 0.016(4) -0.004(4) -0.004(3)
C17 0.043(3) 0.051(4) 0.042(3) 0.003(4) -0.003(3) 0.005(3)
C21 0.049(4) 0.054(4) 0.041(3) 0.004(4) -0.004(3) -0.003(3)
C23 0.046(4) 0.052(5) 0.055(4) -0.004(4) -0.003(4) 0.002(4)
C24 0.054(4) 0.089(6) 0.048(4) 0.003(5) 0.001(4) 0.013(4)
C25 0.046(4) 0.039(4) 0.043(4) -0.003(3) 0.006(3) -0.002(3)
C26 0.050(4) 0.082(6) 0.048(4) 0.010(4) 0.005(3) -0.004(4)
C27 0.044(4) 0.048(4) 0.054(4) 0.004(4) -0.001(3) -0.003(3)
C28 0.097(7) 0.075(6) 0.044(4) -0.006(5) 0.023(4) 0.006(5)
C29 0.047(4) 0.051(4) 0.038(3) 0.003(3) -0.001(3) -0.002(3)
C30 0.059(4) 0.055(4) 0.051(4) -0.006(4) -0.008(4) 0.007(4)
C31 0.092(7) 0.070(6) 0.059(5) 0.004(5) -0.013(5) -0.006(5)
C32 0.046(4) 0.076(5) 0.050(4) 0.001(4) -0.001(3) 0.006(4)
C33 0.056(4) 0.087(6) 0.044(4) 0.018(5) 0.002(4) -0.013(4)
C34 0.049(4) 0.049(4) 0.042(4) 0.009(4) -0.005(3) -0.004(3)
C35 0.048(4) 0.065(5) 0.049(4) -0.007(4) 0.000(3) 0.001(4)
C36 0.052(4) 0.074(5) 0.047(4) 0.002(4) -0.003(4) -0.006(4)
C37 0.088(6) 0.094(8) 0.067(6) 0.012(6) 0.026(5) 0.008(6)
C38 0.055(4) 0.084(6) 0.044(4) -0.007(4) 0.002(3) 0.017(4)
C39 0.075(5) 0.061(5) 0.058(5) 0.007(4) 0.009(4) -0.012(4)
C40 0.045(4) 0.054(5) 0.051(4) -0.008(4) -0.004(3) 0.006(3)
C41 0.069(5) 0.051(4) 0.053(4) 0.008(4) -0.008(4) -0.017(4)
C42 0.062(4) 0.052(4) 0.045(4) 0.013(4) 0.004(3) 0.011(3)
C43 0.062(6) 0.147(11) 0.096(8) 0.035(8) 0.006(5) -0.012(6)
C44 0.093(7) 0.076(7) 0.062(6) -0.002(6) -0.021(5) 0.006(5)
C45 0.073(6) 0.127(10) 0.098(8) -0.017(8) 0.010(6) 0.014(6)
C46 0.118(8) 0.062(5) 0.063(5) 0.017(5) 0.015(5) 0.029(5)
C47 0.108(7) 0.070(6) 0.090(7) 0.028(6) 0.039(6) 0.016(5)
C48 0.052(4) 0.084(6) 0.050(4) -0.014(5) 0.004(4) -0.019(4)
C49 0.059(6) 0.149(11) 0.118(10) 0.036(9) -0.001(6) 0.024(6)
C50 0.111(8) 0.075(6) 0.053(5) -0.004(5) -0.003(5) -0.034(6)
C51 0.106(8) 0.070(6) 0.072(6) -0.002(6) 0.001(6) 0.042(6)
C52 0.138(11) 0.078(7) 0.121(11) -0.005(8) 0.026(9) -0.024(7)
C53 0.122(10) 0.168(14) 0.078(8) -0.055(10) -0.008(7) 0.034(10)
C54 0.138(12) 0.181(16) 0.088(9) -0.061(12) 0.000(8) -0.046(12)
C55 0.101(8) 0.107(8) 0.090(7) 0.048(7) -0.026(6) -0.011(7)
C56 0.162(12) 0.139(12) 0.055(6) 0.004(7) 0.047(7) 0.015(10)
C57 0.127(9) 0.061(5) 0.060(5) 0.001(5) 0.010(6) -0.034(6)
C58 0.134(10) 0.075(7) 0.108(10) -0.008(8) 0.024(8) 0.020(7)
C59 0.227(18) 0.086(9) 0.114(12) -0.009(10) 0.059(12) 0.022(10)
C60 0.094(8) 0.101(8) 0.072(6) -0.028(7) -0.026(6) 0.014(6)
C61 0.203(15) 0.083(8) 0.110(11) 0.038(8) 0.007(10) -0.029(9)
C62 0.186(15) 0.154(14) 0.105(10) -0.056(11) -0.041(10) 0.113(12)
C65 0.143(12) 0.143(13) 0.149(14) -0.084(13) 0.059(11) -0.085(11)
C66 0.144(12) 0.136(11) 0.071(7) 0.013(8) -0.040(8) -0.007(10)
C67 0.156(12) 0.129(11) 0.063(6) -0.001(7) -0.044(7) 0.000(10)
C68 0.150(12) 0.138(11) 0.129(11) 0.071(10) -0.037(10) -0.076(10)
C70 0.136(10) 0.064(6) 0.095(8) -0.008(7) 0.004(8) 0.015(6)
C71 0.059(6) 0.160(12) 0.091(8) -0.019(9) -0.011(6) -0.023(7)
C72 0.134(11) 0.163(13) 0.070(7) 0.021(8) 0.013(7) -0.045(10)
C73 0.122(10) 0.185(15) 0.095(9) 0.049(10) -0.019(8) 0.046(10)
C74 0.161(13) 0.165(15) 0.069(8) -0.024(9) 0.049(8) -0.018(12)
C75 0.126(10) 0.071(6) 0.098(8) 0.011(7) -0.026(7) -0.005(6)
N10 0.055(4) 0.049(4) 0.089(6) 0.013(4) -0.012(4) -0.010(3)
N13 0.056(4) 0.042(4) 0.078(5) -0.017(4) 0.010(4) -0.003(3)
N19 0.061(4) 0.037(3) 0.070(4) 0.005(3) 0.012(3) 0.000(3)
N22 0.055(4) 0.050(4) 0.079(5) -0.002(4) -0.012(4) 0.003(3)
O1 0.053(3) 0.056(3) 0.061(3) 0.013(3) 0.013(3) 0.004(2)
O2 0.060(3) 0.049(3) 0.058(3) 0.011(3) -0.013(3) -0.009(2)
O3 0.053(3) 0.054(3) 0.059(3) -0.007(3) 0.014(3) -0.007(2)
O4 0.058(3) 0.055(3) 0.055(3) -0.009(3) -0.015(3) 0.008(3)
O5 0.076(4) 0.085(4) 0.048(3) 0.012(3) 0.014(3) 0.022(3)
O7 0.059(3) 0.075(4) 0.093(5) 0.034(4) -0.005(3) 0.016(3)
O8 0.074(4) 0.093(5) 0.051(3) -0.010(3) 0.019(3) -0.026(4)
O12 0.060(3) 0.078(4) 0.080(4) 0.026(3) 0.007(3) -0.017(3)
O14 0.075(4) 0.091(4) 0.047(3) 0.007(3) -0.017(3) -0.025(3)
O15 0.060(3) 0.076(4) 0.084(4) -0.025(4) 0.009(3) 0.019(3)
O18 0.070(4) 0.087(4) 0.047(3) -0.016(3) -0.014(3) 0.027(3)
O20 0.059(3) 0.072(4) 0.073(4) -0.023(4) -0.005(3) -0.010(3)
Si1 0.0579(12) 0.0728(15) 0.0500(12) 0.0077(12) -0.0044(10) 0.0034(11)
Si2 0.0571(12) 0.0723(15) 0.0510(12) 0.0036(12) 0.0091(10) 0.0027(11)
Si3 0.0581(12) 0.0668(14) 0.0504(12) 0.0029(12) 0.0088(10) 0.0000(10)
Si4 0.0558(12) 0.0735(15) 0.0484(12) 0.0019(12) -0.0067(10) 0.0004(11)

loop_
_atom_type_symbol
_atom_type_description
_atom_type_scat_dispersion_real
_atom_type_scat_dispersion_imag
_atom_type_scat_source
C C 0.0033 0.0016 'International Tables Vol C Tables 4.2.6.8 and 6.1.1.4'
Si Si 0.0817 0.0704 'International Tables Vol C Tables 4.2.6.8 and 6.1.1.4'
O O 0.0106 0.0060 'International Tables Vol C Tables 4.2.6.8 and 6.1.1.4'
N N 0.0061 0.0033 'International Tables Vol C Tables 4.2.6.8 and 6.1.1.4'
H H 0.0000 0.0000 'International Tables Vol C Tables 4.2.6.8 and 6.1.1.4'

loop_
_geom_angle_atom_site_label_1
_geom_angle_atom_site_label_2
_geom_angle_atom_site_label_3
_geom_angle
C39 C1 H1A 109.5
C39 C1 H1B 109.5
H1A C1 H1B 109.5
C39 C1 H1C 109.5
H1A C1 H1C 109.5
H1B C1 H1C 109.5
C44 C2 H2A 109.5
C44 C2 H2B 109.5
H2A C2 H2B 109.5
C44 C2 H2C 109.5
H2A C2 H2C 109.5
H2B C2 H2C 109.5
C46 C3 H3A 120.0
C46 C3 H3B 120.0
H3A C3 H3B 120.0
C31 C4 H4A 109.5
C31 C4 H4B 109.5
H4A C4 H4B 109.5
C31 C4 H4C 109.5
H4A C4 H4C 109.5
H4B C4 H4C 109.5
O7 C6 O2 122.5(8)
O7 C6 N10 128.9(8)
O2 C6 N10 108.5(7)
N10 C9 C34 100.9(6)
N10 C9 C36 113.3(6)
C34 C9 C36 114.0(6)
N10 C9 H9 109.4
C34 C9 H9 109.4
C36 C9 H9 109.4
N19 C11 C25 101.6(6)
N19 C11 C32 112.5(6)
C25 C11 C32 114.9(6)
N19 C11 H11 109.2
C25 C11 H11 109.2
C32 C11 H11 109.2
O12 C16 N19 129.0(7)
O12 C16 O1 120.7(7)
N19 C16 O1 110.3(6)
N22 C17 C35 111.6(6)
N22 C17 C27 101.0(6)
C35 C17 C27 115.9(6)
N22 C17 H17 109.3
C35 C17 H17 109.3
C27 C17 H17 109.3
N13 C21 C26 112.8(7)
N13 C21 C29 100.6(6)
C26 C21 C29 116.5(6)
N13 C21 H21 108.8
C26 C21 H21 108.8
C29 C21 H21 108.8
O20 C23 N22 129.4(8)
O20 C23 O4 121.7(7)
N22 C23 O4 108.9(8)
O5 C24 C32 108.1(7)
O5 C24 H24A 110.1
C32 C24 H24A 110.1
O5 C24 H24B 110.1
C32 C24 H24B 110.1
H24A C24 H24B 108.4
O1 C25 C11 104.8(5)
O1 C25 C42 107.9(6)
C11 C25 C42 115.9(6)
O1 C25 H25 109.3
C11 C25 H25 109.3
C42 C25 H25 109.3
C48 C26 C21 113.8(7)
C48 C26 H26A 108.8
C21 C26 H26A 108.8
C48 C26 H26B 108.8
C21 C26 H26B 108.8
H26A C26 H26B 107.7
O4 C27 C30 108.9(6)
O4 C27 C17 105.4(6)
C30 C27 C17 114.7(7)
O4 C27 H27 109.2
C30 C27 H27 109.2
C17 C27 H27 109.2
C54 C28 C74 109.4(11)
C54 C28 C59 108.4(12)
C74 C28 C59 109.8(11)
C54 C28 Si3 109.2(7)
C74 C28 Si3 110.9(8)
C59 C28 Si3 109.0(9)
O3 C29 C39 109.0(6)
O3 C29 C21 104.9(6)
C39 C29 C21 114.7(6)
O3 C29 H29 109.4
C39 C29 H29 109.4
C21 C29 H29 109.4
C51 C30 C27 112.4(8)
C51 C30 C60 111.1(8)
C27 C30 C60 111.6(7)
C51 C30 H30 107.1
C27 C30 H30 107.1
C60 C30 H30 107.1
C72 C31 C4 104.9(12)
C72 C31 C66 107.7(10)
C4 C31 C66 108.9(10)
C72 C31 Si4 111.7(8)
C4 C31 Si4 112.2(9)
C66 C31 Si4 111.2(8)
C24 C32 C11 113.3(7)
C24 C32 H32A 108.9
C11 C32 H32A 108.9
C24 C32 H32B 108.9
C11 C32 H32B 108.9
H32A C32 H32B 107.7
O14 C33 C36 108.4(6)
O14 C33 H33A 110.0
C36 C33 H33A 110.0
O14 C33 H33B 110.0
C36 C33 H33B 110.0
H33A C33 H33B 108.4
O2 C34 C9 105.3(6)
O2 C34 C41 109.1(6)
C9 C34 C41 114.6(6)
O2 C34 H34 109.2
C9 C34 H34 109.2
C41 C34 H34 109.2
C38 C35 C17 113.8(6)
C38 C35 H35A 108.8
C17 C35 H35A 108.8
C38 C35 H35B 108.8
C17 C35 H35B 108.8
H35A C35 H35B 107.7
C33 C36 C9 112.2(7)
C33 C36 H36A 109.2
C9 C36 H36A 109.2
C33 C36 H36B 109.2
C9 C36 H36B 109.2
H36A C36 H36B 107.9
C61 C37 C56 111.0(11)
C61 C37 C73 108.1(12)
C56 C37 C73 107.7(11)
C61 C37 Si2 110.1(9)
C56 C37 Si2 111.5(9)
C73 C37 Si2 108.4(8)
O18 C38 C35 107.5(7)
O18 C38 H38A 110.2
C35 C38 H38A 110.2
O18 C38 H38B 110.2
C35 C38 H38B 110.2
H38A C38 H38B 108.5
C1 C39 C50 112.6(9)
C1 C39 C29 109.5(7)
C50 C39 C29 111.0(7)
C1 C39 H39 107.8
C50 C39 H39 107.8
C29 C39 H39 107.8
O15 C40 N13 130.4(8)
O15 C40 O3 120.7(7)
N13 C40 O3 108.9(6)
C57 C41 C55 109.3(8)
C57 C41 C34 111.4(7)
C55 C41 C34 111.1(7)
C57 C41 H41 108.3
C55 C41 H41 108.3
C34 C41 H41 108.3
C46 C42 C25 112.2(7)
C46 C42 C47 110.8(7)
C25 C42 C47 110.6(7)
C46 C42 H42 107.7
C25 C42 H42 107.7
C47 C42 H42 107.7
Si3 C43 H43A 109.5
Si3 C43 H43B 109.5
H43A C43 H43B 109.5
Si3 C43 H43C 109.5
H43A C43 H43C 109.5
H43B C43 H43C 109.5
C2 C44 C67 109.5(11)
C2 C44 C53 108.6(12)
C67 C44 C53 107.7(11)
C2 C44 Si1 110.0(9)
C67 C44 Si1 112.1(8)
C53 C44 Si1 108.8(7)
Si2 C45 H45A 109.5
Si2 C45 H45B 109.5
H45A C45 H45B 109.5
Si2 C45 H45C 109.5
H45A C45 H45C 109.5
H45B C45 H45C 109.5
C3 C46 C42 131.6(14)
C3 C46 H46 114.2
C42 C46 H46 114.2
C42 C47 H47A 109.5
C42 C47 H47B 109.5
H47A C47 H47B 109.5
C42 C47 H47C 109.5
H47A C47 H47C 109.5
H47B C47 H47C 109.5
O8 C48 C26 108.6(7)
O8 C48 H48A 110.0
C26 C48 H48A 110.0
O8 C48 H48B 110.0
C26 C48 H48B 110.0
H48A C48 H48B 108.4
Si1 C49 H49A 109.5
Si1 C49 H49B 109.5
H49A C49 H49B 109.5
Si1 C49 H49C 109.5
H49A C49 H49C 109.5
H49B C49 H49C 109.5
C65 C50 C39 129.2(13)
C65 C50 H50 115.4
C39 C50 H50 115.4
C62 C51 C30 131.4(13)
C62 C51 H51 114.3
C30 C51 H51 114.3
Si1 C52 H52A 109.5
Si1 C52 H52B 109.5
H52A C52 H52B 109.5
Si1 C52 H52C 109.5
H52A C52 H52C 109.5
H52B C52 H52C 109.5
C44 C53 H53A 109.5
C44 C53 H53B 109.5
H53A C53 H53B 109.5
C44 C53 H53C 109.5
H53A C53 H53C 109.5
H53B C53 H53C 109.5
C28 C54 H54A 109.5
C28 C54 H54B 109.5
H54A C54 H54B 109.5
C28 C54 H54C 109.5
H54A C54 H54C 109.5
H54B C54 H54C 109.5
C41 C55 H55A 109.5
C41 C55 H55B 109.5
H55A C55 H55B 109.5
C41 C55 H55C 109.5
H55A C55 H55C 109.5
H55B C55 H55C 109.5
C37 C56 H56A 109.5
C37 C56 H56B 109.5
H56A C56 H56B 109.5
C37 C56 H56C 109.5
H56A C56 H56C 109.5
H56B C56 H56C 109.5
C68 C57 C41 130.8(13)
C68 C57 H57 114.6
C41 C57 H57 114.6
Si4 C58 H58A 109.5
Si4 C58 H58B 109.5
H58A C58 H58B 109.5
Si4 C58 H58C 109.5
H58A C58 H58C 109.5
H58B C58 H58C 109.5
C28 C59 H59A 109.5
C28 C59 H59B 109.5
H59A C59 H59B 109.5
C28 C59 H59C 109.5
H59A C59 H59C 109.5
H59B C59 H59C 109.5
C30 C60 H60A 109.5
C30 C60 H60B 109.5
H60A C60 H60B 109.5
C30 C60 H60C 109.5
H60A C60 H60C 109.5
H60B C60 H60C 109.5
C37 C61 H61A 109.5
C37 C61 H61B 109.5
H61A C61 H61B 109.5
C37 C61 H61C 109.5
H61A C61 H61C 109.5
H61B C61 H61C 109.5
C51 C62 H62A 120.0
C51 C62 H62B 120.0
H62A C62 H62B 120.0
C31 C66 H66A 109.5
C31 C66 H66B 109.5
H66A C66 H66B 109.5
C31 C66 H66C 109.5
H66A C66 H66C 109.5
H66B C66 H66C 109.5
C44 C67 H67A 109.5
C44 C67 H67B 109.5
H67A C67 H67B 109.5
C44 C67 H67C 109.5
H67A C67 H67C 109.5
H67B C67 H67C 109.5
C57 C68 H68A 120.0
C57 C68 H68B 120.0
H68A C68 H68B 120.0
Si3 C70 H70A 109.5
Si3 C70 H70B 109.5
H70A C70 H70B 109.5
Si3 C70 H70C 109.5
H70A C70 H70C 109.5
H70B C70 H70C 109.5
Si4 C71 H71A 109.5
Si4 C71 H71B 109.5
H71A C71 H71B 109.5
Si4 C71 H71C 109.5
H71A C71 H71C 109.5
H71B C71 H71C 109.5
C31 C72 H72A 109.5
C31 C72 H72B 109.5
H72A C72 H72B 109.5
C31 C72 H72C 109.5
H72A C72 H72C 109.5
H72B C72 H72C 109.5
C37 C73 H73A 109.5
C37 C73 H73B 109.5
H73A C73 H73B 109.5
C37 C73 H73C 109.5
H73A C73 H73C 109.5
H73B C73 H73C 109.5
C28 C74 H74A 109.5
C28 C74 H74B 109.5
H74A C74 H74B 109.5
C28 C74 H74C 109.5
H74A C74 H74C 109.5
H74B C74 H74C 109.5
Si2 C75 H75A 109.5
Si2 C75 H75B 109.5
H75A C75 H75B 109.5
Si2 C75 H75C 109.5
H75A C75 H75C 109.5
H75B C75 H75C 109.5
C6 N10 C9 114.1(6)
C6 N10 H10 123.0
C9 N10 H10 123.0
C40 N13 C21 114.6(6)
C40 N13 H13 122.7
C21 N13 H13 122.7
C16 N19 C11 113.1(6)
C16 N19 H19 123.4
C11 N19 H19 123.4
C23 N22 C17 112.9(7)
C23 N22 H22 123.5
C17 N22 H22 123.5
C16 O1 C25 108.7(6)
C6 O2 C34 109.5(6)
C40 O3 C29 109.6(5)
C23 O4 C27 110.1(6)
C24 O5 Si2 124.7(6)
C48 O8 Si3 124.5(5)
C33 O14 Si4 125.2(6)
C38 O18 Si1 124.2(5)
O18 Si1 C44 103.5(4)
O18 Si1 C49 110.3(5)
C44 Si1 C49 112.3(6)
O18 Si1 C52 111.1(6)
C44 Si1 C52 111.2(6)
C49 Si1 C52 108.3(7)
O5 Si2 C37 104.0(4)
O5 Si2 C45 110.2(5)
C37 Si2 C45 111.5(6)
O5 Si2 C75 111.0(5)
C37 Si2 C75 112.1(6)
C45 Si2 C75 108.1(6)
O8 Si3 C70 110.5(5)
O8 Si3 C28 104.0(4)
C70 Si3 C28 112.7(5)
O8 Si3 C43 109.8(5)
C70 Si3 C43 108.4(6)
C28 Si3 C43 111.5(6)
O14 Si4 C58 109.6(5)
O14 Si4 C31 104.5(4)
C58 Si4 C31 111.9(6)
O14 Si4 C71 110.2(5)
C58 Si4 C71 107.9(7)
C31 Si4 C71 112.9(6)

loop_
_geom_bond_atom_site_label_1
_geom_bond_atom_site_label_2
_geom_bond_distance
C1 C39 1.496(12)
C1 H1A 0.9600
C1 H1B 0.9600
C1 H1C 0.9600
C2 C44 1.521(17)
C2 H2A 0.9600
C2 H2B 0.9600
C2 H2C 0.9600
C3 C46 1.217(16)
C3 H3A 0.9300
C3 H3B 0.9300
C4 C31 1.517(17)
C4 H4A 0.9600
C4 H4B 0.9600
C4 H4C 0.9600
C6 O7 1.192(10)
C6 O2 1.355(9)
C6 N10 1.357(11)
C9 N10 1.427(10)
C9 C34 1.531(10)
C9 C36 1.534(10)
C9 H9 0.9800
C11 N19 1.448(9)
C11 C25 1.519(10)
C11 C32 1.532(10)
C11 H11 0.9800
C16 O12 1.220(9)
C16 N19 1.326(10)
C16 O1 1.359(9)
C17 N22 1.453(11)
C17 C35 1.519(9)
C17 C27 1.519(10)
C17 H17 0.9800
C21 N13 1.442(10)
C21 C26 1.509(10)
C21 C29 1.533(10)
C21 H21 0.9800
C23 O20 1.214(10)
C23 N22 1.335(10)
C23 O4 1.366(10)
C24 O5 1.413(10)
C24 C32 1.497(11)
C24 H24A 0.9700
C24 H24B 0.9700
C25 O1 1.467(8)
C25 C42 1.519(9)
C25 H25 0.9800
C26 C48 1.506(11)
C26 H26A 0.9700
C26 H26B 0.9700
C27 O4 1.425(10)
C27 C30 1.520(11)
C27 H27 0.9800
C28 C54 1.529(17)
C28 C74 1.536(14)
C28 C59 1.564(19)
C28 Si3 1.850(10)
C29 O3 1.445(8)
C29 C39 1.531(12)
C29 H29 0.9800
C30 C51 1.465(11)
C30 C60 1.525(13)
C30 H30 0.9800
C31 C72 1.506(15)
C31 C66 1.542(14)
C31 Si4 1.852(10)
C32 H32A 0.9700
C32 H32B 0.9700
C33 O14 1.413(9)
C33 C36 1.508(12)
C33 H33A 0.9700
C33 H33B 0.9700
C34 O2 1.450(9)
C34 C41 1.531(10)
C34 H34 0.9800
C35 C38 1.497(11)
C35 H35A 0.9700
C35 H35B 0.9700
C36 H36A 0.9700
C36 H36B 0.9700
C37 C61 1.535(17)
C37 C56 1.541(13)
C37 C73 1.566(17)
C37 Si2 1.852(12)
C38 O18 1.440(10)
C38 H38A 0.9700
C38 H38B 0.9700
C39 C50 1.500(12)
C39 H39 0.9800
C40 O15 1.201(9)
C40 N13 1.317(9)
C40 O3 1.368(9)
C41 C57 1.494(13)
C41 C55 1.505(12)
C41 H41 0.9800
C42 C46 1.480(12)
C42 C47 1.541(11)
C42 H42 0.9800
C43 Si3 1.860(10)
C43 H43A 0.9600
C43 H43B 0.9600
C43 H43C 0.9600
C44 C67 1.522(15)
C44 C53 1.561(16)
C44 Si1 1.855(11)
C45 Si2 1.857(11)
C45 H45A 0.9600
C45 H45B 0.9600
C45 H45C 0.9600
C46 H46 0.9300
C47 H47A 0.9600
C47 H47B 0.9600
C47 H47C 0.9600
C48 O8 1.437(10)
C48 H48A 0.9700
C48 H48B 0.9700
C49 Si1 1.865(10)
C49 H49A 0.9600
C49 H49B 0.9600
C49 H49C 0.9600
C50 C65 1.245(17)
C50 H50 0.9300
C51 C62 1.191(16)
C51 H51 0.9300
C52 Si1 1.871(11)
C52 H52A 0.9600
C52 H52B 0.9600
C52 H52C 0.9600
C53 H53A 0.9600
C53 H53B 0.9600
C53 H53C 0.9600
C54 H54A 0.9600
C54 H54B 0.9600
C54 H54C 0.9600
C55 H55A 0.9600
C55 H55B 0.9600
C55 H55C 0.9600
C56 H56A 0.9600
C56 H56B 0.9600
C56 H56C 0.9600
C57 C68 1.207(16)
C57 H57 0.9300
C58 Si4 1.844(11)
C58 H58A 0.9600
C58 H58B 0.9600
C58 H58C 0.9600
C59 H59A 0.9600
C59 H59B 0.9600
C59 H59C 0.9600
C60 H60A 0.9600
C60 H60B 0.9600
C60 H60C 0.9600
C61 H61A 0.9600
C61 H61B 0.9600
C61 H61C 0.9600
C62 H62A 0.9300
C62 H62B 0.9300
C66 H66A 0.9600
C66 H66B 0.9600
C66 H66C 0.9600
C67 H67A 0.9600
C67 H67B 0.9600
C67 H67C 0.9600
C68 H68A 0.9300
C68 H68B 0.9300
C70 Si3 1.850(11)
C70 H70A 0.9600
C70 H70B 0.9600
C70 H70C 0.9600
C71 Si4 1.874(10)
C71 H71A 0.9600
C71 H71B 0.9600
C71 H71C 0.9600
C72 H72A 0.9600
C72 H72B 0.9600
C72 H72C 0.9600
C73 H73A 0.9600
C73 H73B 0.9600
C73 H73C 0.9600
C74 H74A 0.9600
C74 H74B 0.9600
C74 H74C 0.9600
C75 Si2 1.858(11)
C75 H75A 0.9600
C75 H75B 0.9600
C75 H75C 0.9600
N10 H10 0.8600
N13 H13 0.8600
N19 H19 0.8600
N22 H22 0.8600
O5 Si2 1.654(6)
O8 Si3 1.638(6)
O14 Si4 1.649(6)
O18 Si1 1.643(6)
